data_7042367
loop_
_publ_author_name
'Reuter, K.'
'Maas, R. G. M.'
'Reuter, A.'
'Kilgenstein, F.'
'Asfaha, Y.'
'von H\"anisch, C'

_publ_section_title
;
 Synthesis of heteroatomic bridged paracyclophanes.
;
_journal_issue 14
_journal_name_full 'Dalton transactions (Cambridge, England : 2003)'
_journal_page_first 4530
_journal_page_last 4541
_journal_paper_doi 10.1039/c7dt00321h
_journal_volume 46
_journal_year 2017
_chemical_formula_moiety 'C18 H32 P2 Si2'
_chemical_formula_sum 'C18 H32 P2 Si2'
_chemical_formula_weight 366.55
_chemical_name_systematic
;
 ?
;
_space_group_crystal_system triclinic
_space_group_IT_number 2
_space_group_name_Hall '-P 1'
_space_group_name_H-M_alt 'P -1'
_symmetry_space_group_name_Hall '-P 1'
_symmetry_space_group_name_H-M 'P -1'
_atom_sites_solution_hydrogens geom
_audit_creation_date 2016-11-14
_audit_creation_method
;
Olex2 1.2
(compiled 2016.09.09 svn.r3337 for OlexSys, GUI svn.r5227)
;
_audit_update_record
;
2017-01-13 deposited with the CCDC.
2017-02-24 downloaded from the CCDC.
;
_cell_angle_alpha 82.676(2)
_cell_angle_beta 83.138(2)
_cell_angle_gamma 72.688(2)
_cell_formula_units_Z 1
_cell_length_a 7.1303(4)
_cell_length_b 8.7216(5)
_cell_length_c 9.2829(6)
_cell_measurement_reflns_used 6246
_cell_measurement_temperature 115(2)
_cell_measurement_theta_max 27.054
_cell_measurement_theta_min 2.220
_cell_volume 544.60(6)
_computing_cell_refinement 'SAINT v8.34A (Bruker, 2013)'
_computing_data_reduction 'SAINT v8.34A (Bruker, 2013)'
_computing_molecular_graphics 'Olex2 (Dolomanov et al., 2009)'
_computing_publication_material 'Olex2 (Dolomanov et al., 2009)'
_computing_structure_refinement 'ShelXL (Sheldrick, 2015)'
_diffrn_ambient_temperature 115(2)
_diffrn_measured_fraction_theta_full 0.998
_diffrn_measured_fraction_theta_max 0.999
_diffrn_measurement_device_type 'Bruker D8 Quest'
_diffrn_measurement_method '\w scans'
_diffrn_radiation_monochromator graphite
_diffrn_radiation_type MoK\a
_diffrn_radiation_wavelength 0.71073
_diffrn_reflns_av_R_equivalents 0.0261
_diffrn_reflns_av_unetI/netI 0.0179
_diffrn_reflns_Laue_measured_fraction_full 0.998
_diffrn_reflns_Laue_measured_fraction_max 0.999
_diffrn_reflns_limit_h_max 9
_diffrn_reflns_limit_h_min -9
_diffrn_reflns_limit_k_max 11
_diffrn_reflns_limit_k_min -11
_diffrn_reflns_limit_l_max 11
_diffrn_reflns_limit_l_min -11
_diffrn_reflns_number 12461
_diffrn_reflns_point_group_measured_fraction_full 0.998
_diffrn_reflns_point_group_measured_fraction_max 0.999
_diffrn_reflns_theta_full 25.242
_diffrn_reflns_theta_max 27.124
_diffrn_reflns_theta_min 2.220
_exptl_absorpt_coefficient_mu 0.306
_exptl_absorpt_correction_T_max 0.7455
_exptl_absorpt_correction_T_min 0.7073
_exptl_absorpt_correction_type multi-scan
_exptl_absorpt_process_details
;
SADABS-2014/2 (Bruker,2014/2) was used for absorption correction.
wR2(int) was 0.1352 before and 0.0395 after correction.
The Ratio of minimum to maximum transmission is 0.9488.
The \l/2 correction factor is Not present.
;
_exptl_crystal_colour 'clear light colourless'
_exptl_crystal_colour_lustre clear
_exptl_crystal_colour_modifier light
_exptl_crystal_colour_primary colourless
_exptl_crystal_density_diffrn 1.118
_exptl_crystal_description plate
_exptl_crystal_F_000 198
_exptl_crystal_size_max 0.379
_exptl_crystal_size_mid 0.332
_exptl_crystal_size_min 0.072
_refine_diff_density_max 0.614
_refine_diff_density_min -0.289
_refine_diff_density_rms 0.059
_refine_ls_extinction_method none
_refine_ls_goodness_of_fit_ref 1.096
_refine_ls_hydrogen_treatment constr
_refine_ls_matrix_type full
_refine_ls_number_parameters 104
_refine_ls_number_reflns 2399
_refine_ls_number_restraints 0
_refine_ls_restrained_S_all 1.096
_refine_ls_R_factor_all 0.0413
_refine_ls_R_factor_gt 0.0354
_refine_ls_shift/su_max 0.001
_refine_ls_shift/su_mean 0.000
_refine_ls_structure_factor_coef Fsqd
_refine_ls_weighting_details 'w=1/[\s^2^(Fo^2^)+(0.0609P)^2^+0.2326P] where P=(Fo^2^+2Fc^2^)/3'
_refine_ls_weighting_scheme calc
_refine_ls_wR_factor_gt 0.1047
_refine_ls_wR_factor_ref 0.1092
_reflns_Friedel_coverage 0.000
_reflns_number_gt 2122
_reflns_number_total 2399
_reflns_threshold_expression 'I > 2\s(I)'
_cod_data_source_file c7dt00321h1.cif
_cod_data_source_block bamm51_0m
_cod_depositor_comments 'Adding full bibliography for 7042367--7042376.cif.'
_cod_database_code 7042367
_shelxl_version_number 2014-3
_shelx_space_group_comment
;
The symmetry employed for this shelxl refinement is uniquely defined
by the following loop, which should always be used as a source of
symmetry information in preference to the above space-group names.
They are only intended as comments.
;
_shelx_estimated_absorpt_t_max 0.978
_shelx_estimated_absorpt_t_min 0.893
_olex2_refinement_description
;
1. Fixed Uiso
 At 1.2 times of:
  All C(H) groups
 At 1.5 times of:
  All C(H,H,H) groups
2.a Ternary CH refined with riding coordinates:
 C1(H1), C4(H4)
2.b Aromatic/amide H refined with riding coordinates:
 C8(H8), C9(H9)
2.c Idealised Me refined as rotating group:
 C2(H2A,H2B,H2C), C3(H3C,H3A,H3B), C5(H5A,H5B,H5C), C6(H6A,H6B,H6C)
;
_olex2_submission_special_instructions 'No special instructions were received'

loop_
_space_group_symop_operation_xyz
'x, y, z'
'-x, -y, -z'

loop_
_atom_site_label
_atom_site_type_symbol
_atom_site_fract_x
_atom_site_fract_y
_atom_site_fract_z
_atom_site_U_iso_or_equiv
_atom_site_adp_type
_atom_site_occupancy
_atom_site_site_symmetry_order
_atom_site_calc_flag
_atom_site_refinement_flags_posn
C1 C 0.9813(3) 0.7903(2) 0.7633(2) 0.0288(4) Uani 1 1 d .
H1 H 1.0560 0.7119 0.8394 0.035 Uiso 1 1 calc R
C2 C 1.1087(3) 0.7718(3) 0.6181(2) 0.0400(5) Uani 1 1 d .
H2A H 1.0332 0.8398 0.5400 0.060 Uiso 1 1 calc GR
H2B H 1.1473 0.6587 0.5971 0.060 Uiso 1 1 calc GR
H2C H 1.2270 0.8050 0.6242 0.060 Uiso 1 1 calc GR
C3 C 0.9420(3) 0.9611(2) 0.8089(2) 0.0373(4) Uani 1 1 d .
H3C H 1.0678 0.9831 0.8145 0.056 Uiso 1 1 calc GR
H3A H 0.8666 0.9691 0.9044 0.056 Uiso 1 1 calc GR
H3B H 0.8665 1.0400 0.7367 0.056 Uiso 1 1 calc GR
C4 C 0.8031(3) 0.5245(2) 0.7010(2) 0.0308(4) Uani 1 1 d .
H4 H 0.8745 0.5191 0.6015 0.037 Uiso 1 1 calc R
C5 C 0.9409(4) 0.4054(2) 0.8064(3) 0.0548(7) Uani 1 1 d .
H5A H 0.8751 0.4076 0.9054 0.082 Uiso 1 1 calc GR
H5B H 1.0624 0.4365 0.8049 0.082 Uiso 1 1 calc GR
H5C H 0.9730 0.2963 0.7762 0.082 Uiso 1 1 calc GR
C6 C 0.6155(3) 0.4745(2) 0.6947(2) 0.0404(5) Uani 1 1 d .
H6A H 0.6517 0.3632 0.6692 0.061 Uiso 1 1 calc GR
H6B H 0.5355 0.5465 0.6208 0.061 Uiso 1 1 calc GR
H6C H 0.5395 0.4820 0.7901 0.061 Uiso 1 1 calc GR
C7 C 0.6019(2) 0.88545(18) 0.60862(17) 0.0212(3) Uani 1 1 d .
C8 C 0.6205(2) 0.85163(19) 0.46352(17) 0.0234(3) Uani 1 1 d .
H8 H 0.7029 0.7500 0.4369 0.028 Uiso 1 1 calc R
C9 C 0.4789(2) 1.03674(19) 0.64304(17) 0.0237(3) Uani 1 1 d .
H9 H 0.4631 1.0636 0.7406 0.028 Uiso 1 1 calc R
Si1 Si 0.74738(6) 0.73781(5) 0.74850(5) 0.02195(15) Uani 1 1 d .
P1 P 0.57405(8) 0.75969(6) 0.95650(5) 0.03786(17) Uani 1 1 d .

loop_
_atom_site_aniso_label
_atom_site_aniso_U_11
_atom_site_aniso_U_22
_atom_site_aniso_U_33
_atom_site_aniso_U_23
_atom_site_aniso_U_13
_atom_site_aniso_U_12
C1 0.0297(9) 0.0260(8) 0.0346(9) 0.0033(7) -0.0151(7) -0.0117(7)
C2 0.0285(9) 0.0442(11) 0.0531(12) -0.0105(9) -0.0018(8) -0.0176(8)
C3 0.0403(10) 0.0358(10) 0.0439(11) -0.0091(8) -0.0104(8) -0.0186(8)
C4 0.0364(9) 0.0205(8) 0.0381(10) 0.0034(7) -0.0151(7) -0.0103(7)
C5 0.0673(15) 0.0242(9) 0.0762(17) 0.0096(10) -0.0425(13) -0.0100(10)
C6 0.0488(12) 0.0328(10) 0.0483(12) 0.0046(8) -0.0147(9) -0.0242(9)
C7 0.0210(7) 0.0217(7) 0.0236(7) 0.0033(6) -0.0061(6) -0.0109(6)
C8 0.0241(8) 0.0204(7) 0.0264(8) -0.0004(6) -0.0052(6) -0.0070(6)
C9 0.0275(8) 0.0246(8) 0.0213(7) 0.0002(6) -0.0055(6) -0.0105(6)
Si1 0.0254(2) 0.0207(2) 0.0217(2) 0.00402(16) -0.00784(17) -0.00982(17)
P1 0.0450(3) 0.0450(3) 0.0242(3) -0.0008(2) 0.0018(2) -0.0168(2)

loop_
_atom_type_symbol
_atom_type_description
_atom_type_scat_dispersion_real
_atom_type_scat_dispersion_imag
_atom_type_scat_source
C C 0.0033 0.0016 'International Tables Vol C Tables 4.2.6.8 and 6.1.1.4'
H H 0.0000 0.0000 'International Tables Vol C Tables 4.2.6.8 and 6.1.1.4'
P P 0.1023 0.0942 'International Tables Vol C Tables 4.2.6.8 and 6.1.1.4'
Si Si 0.0817 0.0704 'International Tables Vol C Tables 4.2.6.8 and 6.1.1.4'

loop_
_geom_angle_atom_site_label_1
_geom_angle_atom_site_label_2
_geom_angle_atom_site_label_3
_geom_angle
_geom_angle_site_symmetry_1
C2 C1 H1 108.1 .
C2 C1 C3 110.49(15) .
C2 C1 Si1 109.54(12) .
C3 C1 H1 108.1 .
C3 C1 Si1 112.47(13) .
Si1 C1 H1 108.1 .
C1 C2 H2A 109.5 .
C1 C2 H2B 109.5 .
C1 C2 H2C 109.5 .
H2A C2 H2B 109.5 .
H2A C2 H2C 109.5 .
H2B C2 H2C 109.5 .
C1 C3 H3C 109.5 .
C1 C3 H3A 109.5 .
C1 C3 H3B 109.5 .
H3C C3 H3A 109.5 .
H3C C3 H3B 109.5 .
H3A C3 H3B 109.5 .
C5 C4 H4 107.3 .
C5 C4 Si1 111.19(13) .
C6 C4 H4 107.3 .
C6 C4 C5 110.94(16) .
C6 C4 Si1 112.39(13) .
Si1 C4 H4 107.3 .
C4 C5 H5A 109.5 .
C4 C5 H5B 109.5 .
C4 C5 H5C 109.5 .
H5A C5 H5B 109.5 .
H5A C5 H5C 109.5 .
H5B C5 H5C 109.5 .
C4 C6 H6A 109.5 .
C4 C6 H6B 109.5 .
C4 C6 H6C 109.5 .
H6A C6 H6B 109.5 .
H6A C6 H6C 109.5 .
H6B C6 H6C 109.5 .
C8 C7 C9 117.32(14) .
C8 C7 Si1 120.91(12) .
C9 C7 Si1 121.68(12) .
C7 C8 H8 119.2 .
C9 C8 C7 121.60(15) 2_676
C9 C8 H8 119.2 2_676
C7 C9 H9 119.5 .
C8 C9 C7 121.08(15) 2_676
C8 C9 H9 119.5 2_676
C1 Si1 C4 110.84(8) .
C1 Si1 P1 108.66(6) .
C4 Si1 P1 108.66(7) .
C7 Si1 C1 109.03(7) .
C7 Si1 C4 111.27(7) .
C7 Si1 P1 108.30(5) .

loop_
_geom_bond_atom_site_label_1
_geom_bond_atom_site_label_2
_geom_bond_distance
_geom_bond_site_symmetry_2
C1 H1 1.0000 .
C1 C2 1.531(3) .
C1 C3 1.536(2) .
C1 Si1 1.8807(17) .
C2 H2A 0.9800 .
C2 H2B 0.9800 .
C2 H2C 0.9800 .
C3 H3C 0.9800 .
C3 H3A 0.9800 .
C3 H3B 0.9800 .
C4 H4 1.0000 .
C4 C5 1.538(2) .
C4 C6 1.535(3) .
C4 Si1 1.8817(17) .
C5 H5A 0.9800 .
C5 H5B 0.9800 .
C5 H5C 0.9800 .
C6 H6A 0.9800 .
C6 H6B 0.9800 .
C6 H6C 0.9800 .
C7 C8 1.398(2) .
C7 C9 1.401(2) .
C7 Si1 1.8764(15) .
C8 H8 0.9500 .
C8 C9 1.393(2) 2_676
C9 C8 1.393(2) 2_676
C9 H9 0.9500 .
Si1 P1 2.1622(7) .

loop_
_geom_torsion_atom_site_label_1
_geom_torsion_atom_site_label_2
_geom_torsion_atom_site_label_3
_geom_torsion_atom_site_label_4
_geom_torsion
_geom_torsion_site_symmetry_4
C2 C1 Si1 C4 59.35(14) .
C2 C1 Si1 C7 -63.46(14) .
C2 C1 Si1 P1 178.69(11) .
C3 C1 Si1 C4 -177.37(13) .
C3 C1 Si1 C7 59.82(15) .
C3 C1 Si1 P1 -58.03(14) .
C5 C4 Si1 C1 52.38(18) .
C5 C4 Si1 C7 173.88(15) .
C5 C4 Si1 P1 -66.96(16) .
C6 C4 Si1 C1 177.43(13) .
C6 C4 Si1 C7 -61.06(15) .
C6 C4 Si1 P1 58.09(14) .
C8 C7 C9 C8 0.0(2) 2_676
C8 C7 Si1 C1 93.69(14) .
C8 C7 Si1 C4 -28.86(15) .
C8 C7 Si1 P1 -148.23(12) .
C9 C7 C8 C9 0.0(3) 2_676
C9 C7 Si1 C1 -82.86(14) .
C9 C7 Si1 C4 154.59(13) .
C9 C7 Si1 P1 35.22(14) .
Si1 C7 C8 C9 -176.74(12) 2_676
Si1 C7 C9 C8 176.71(12) 2_676
